data_7050797
loop_
_publ_author_name
'Ejfler, Jolanta'
'Szafert, Slawomir'
'Jiao, Haijun'
'Sobota, Piotr'

_publ_section_title
;
 Syntheses of new hexacoordinate germanium(IV) complexes. Crystal
 structures and properties of [GeCl4(TMEDA)] and [GeCl2(N3)2(TMEDA)]
;
_journal_issue 6
_journal_name_full 'New Journal of Chemistry'
_journal_page_first 803
_journal_paper_doi 10.1039/b110770b
_journal_volume 26
_journal_year 2002
_chemical_formula_moiety 'C6 H16 Cl4 Ge N2'
_chemical_formula_sum 'C6 H16 Cl4 Ge N2'
_chemical_formula_weight 330.60
_chemical_name_systematic
;
?
;
_space_group_IT_number 33
_symmetry_cell_setting orthorhombic
_symmetry_space_group_name_Hall 'P 2c -2n'
_symmetry_space_group_name_H-M 'P n a 21'
_atom_sites_solution_hydrogens geom
_atom_sites_solution_primary direct
_atom_sites_solution_secondary difmap
_audit_creation_method SHELXL-97
_cell_angle_alpha 90.00
_cell_angle_beta 90.00
_cell_angle_gamma 90.00
_cell_formula_units_Z 4
_cell_length_a 14.633(2)
_cell_length_b 7.328(3)
_cell_length_c 11.7250(10)
_cell_measurement_reflns_used 50
_cell_measurement_temperature 298(2)
_cell_measurement_theta_max 11
_cell_measurement_theta_min 9
_cell_volume 1257.3(6)
_computing_cell_refinement 'KUMA KM4 software'
_computing_data_collection 'KUMA KM4 software'
_computing_data_reduction 'KUMA KM4 software'
_computing_structure_refinement 'SHELXL-97 (Sheldrick, 1997)'
_computing_structure_solution 'SHELXS-97 (Sheldrick, 1990)'
_diffrn_ambient_temperature 293(2)
_diffrn_measured_fraction_theta_full 1.000
_diffrn_measured_fraction_theta_max 1.000
_diffrn_measurement_device_type 'KUMA KM4'
_diffrn_measurement_method omega-2theta
_diffrn_radiation_monochromator graphite
_diffrn_radiation_source 'fine-focus sealed tube'
_diffrn_radiation_type MoK\a
_diffrn_radiation_wavelength 0.71073
_diffrn_reflns_av_R_equivalents 0.0419
_diffrn_reflns_av_sigmaI/netI 0.0759
_diffrn_reflns_limit_h_max 19
_diffrn_reflns_limit_h_min -19
_diffrn_reflns_limit_k_max 9
_diffrn_reflns_limit_k_min 0
_diffrn_reflns_limit_l_max 15
_diffrn_reflns_limit_l_min 0
_diffrn_reflns_number 1672
_diffrn_reflns_theta_full 28.06
_diffrn_reflns_theta_max 28.06
_diffrn_reflns_theta_min 2.78
_diffrn_standards_decay_% no
_diffrn_standards_interval_count 100
_diffrn_standards_number 3
_exptl_absorpt_coefficient_mu 3.248
_exptl_absorpt_correction_T_max 0.861
_exptl_absorpt_correction_T_min 0.542
_exptl_absorpt_correction_type COSABS99
_exptl_crystal_colour colourless
_exptl_crystal_density_diffrn 1.747
_exptl_crystal_density_meas ?
_exptl_crystal_density_method .
_exptl_crystal_description needles
_exptl_crystal_F_000 664
_exptl_crystal_size_max 0.3
_exptl_crystal_size_mid 0.4
_exptl_crystal_size_min 0.4
_refine_diff_density_max 0.646
_refine_diff_density_min -1.052
_refine_diff_density_rms 0.141
_refine_ls_abs_structure_details 'Flack H D (1983), Acta Cryst. A39, 876-881'
_refine_ls_abs_structure_Flack 0.00(4)
_refine_ls_extinction_method none
_refine_ls_goodness_of_fit_ref 1.037
_refine_ls_hydrogen_treatment mixed
_refine_ls_matrix_type full
_refine_ls_number_parameters 122
_refine_ls_number_reflns 1603
_refine_ls_number_restraints 1
_refine_ls_restrained_S_all 1.036
_refine_ls_R_factor_all 0.1642
_refine_ls_R_factor_gt 0.0414
_refine_ls_shift/su_max 0.033
_refine_ls_shift/su_mean 0.001
_refine_ls_structure_factor_coef Fsqd
_refine_ls_weighting_details 'w=1/[\s^2^(Fo^2^)+(0.0457P)^2^+4.2083P] where P=(Fo^2^+2Fc^2^)/3'
_refine_ls_weighting_scheme calc
_refine_ls_wR_factor_gt 0.1026
_refine_ls_wR_factor_ref 0.1418
_reflns_number_gt 718
_reflns_number_total 1603
_reflns_threshold_expression >2sigma(I)
_cod_data_source_file b110770b.txt
_cod_data_source_block 1
_cod_depositor_comments
;
The following automatic conversions were performed:

'_symmetry_cell_setting' tag value 'orthorombic' was replaced with
'orthorhombic' value.

Automatic conversion script
Id: cif_fix_values 1646 2011-03-28 12:23:43Z adriana 

The following automatic conversions were performed:

'_refine_ls_weighting_scheme' value 'calc
w=1/[\s^2^(Fo^2^)+(0.0457P)^2^+4.2083P] where P=(Fo^2^+2Fc^2^)/3' was
changed to 'calc'. New tag '_refine_ls_weighting_details' was
created. The value of the new tag was set to
'w=1/[\s^2^(Fo^2^)+(0.0457P)^2^+4.2083P] where P=(Fo^2^+2Fc^2^)/3'.

Automatic conversion script
Id: cif_fix_values 3143 2015-03-26 13:38:13Z robertas 
;
_cod_original_sg_symbol_H-M Pna2(1)
_cod_database_code 7050797

loop_
_symmetry_equiv_pos_as_xyz
'x, y, z'
'-x, -y, z+1/2'
'x+1/2, -y+1/2, z'
'-x+1/2, y+1/2, z+1/2'

loop_
_atom_site_label
_atom_site_type_symbol
_atom_site_fract_x
_atom_site_fract_y
_atom_site_fract_z
_atom_site_U_iso_or_equiv
_atom_site_adp_type
_atom_site_occupancy
_atom_site_calc_flag
_atom_site_refinement_flags
_atom_site_disorder_assembly
_atom_site_disorder_group
Ge Ge 0.13581(7) 0.17821(13) 1.00000(13) 0.0468(3) Uani 1 d . . .
Cl1 Cl 0.2349(2) 0.4108(4) 1.0166(5) 0.0825(13) Uani 1 d . . .
Cl2 Cl 0.0282(4) 0.3039(7) 1.1102(5) 0.107(2) Uani 1 d . . .
Cl3 Cl 0.1960(4) 0.0476(7) 1.1569(4) 0.0970(16) Uani 1 d . . .
Cl4 Cl 0.0732(3) 0.3156(6) 0.8474(4) 0.0930(16) Uani 1 d . . .
N1 N 0.2328(11) 0.0392(17) 0.8933(13) 0.082(5) Uani 1 d . . .
N2 N 0.0506(8) -0.0576(15) 0.9718(10) 0.069(4) Uani 1 d . . .
C1 C 0.2601(16) 0.130(3) 0.7925(17) 0.142(10) Uani 1 d . . .
H1 H 0.2879 0.2445 0.8118 0.213 Uiso 1 calc R . .
H11 H 0.2076 0.1513 0.7452 0.213 Uiso 1 calc R . .
H12 H 0.3033 0.0558 0.7519 0.213 Uiso 1 calc R . .
C2 C 0.3151(14) -0.016(3) 0.953(2) 0.190(15) Uani 1 d . . .
H2 H 0.3553 -0.0771 0.9009 0.285 Uiso 1 calc R . .
H21 H 0.2994 -0.0963 1.0143 0.285 Uiso 1 calc R . .
H22 H 0.3451 0.0905 0.9830 0.285 Uiso 1 calc R . .
C3 C 0.1815(18) -0.133(3) 0.861(2) 0.187(15) Uani 1 d . . .
H3 H 0.1773 -0.1332 0.7785 0.225 Uiso 1 calc R . .
H31 H 0.2211 -0.2343 0.8814 0.225 Uiso 1 calc R . .
C4 C 0.1028(14) -0.174(2) 0.898(3) 0.153(12) Uani 1 d . . .
H4 H 0.1088 -0.2900 0.9364 0.184 Uiso 1 calc R . .
H41 H 0.0651 -0.1956 0.8309 0.184 Uiso 1 calc R . .
C5 C -0.0362(11) -0.023(3) 0.916(2) 0.119(8) Uani 1 d . . .
H5 H -0.0264 0.0541 0.8504 0.179 Uiso 1 calc R . .
H51 H -0.0768 0.0374 0.9679 0.179 Uiso 1 calc R . .
H52 H -0.0627 -0.1361 0.8917 0.179 Uiso 1 calc R . .
C6 C 0.034(2) -0.169(3) 1.0742(19) 0.163(12) Uani 1 d . . .
H6 H -0.0019 -0.2731 1.0544 0.244 Uiso 1 calc R . .
H61 H 0.0023 -0.0969 1.1300 0.244 Uiso 1 calc R . .
H62 H 0.0917 -0.2081 1.1052 0.244 Uiso 1 calc R . .

loop_
_atom_site_aniso_label
_atom_site_aniso_U_11
_atom_site_aniso_U_22
_atom_site_aniso_U_33
_atom_site_aniso_U_23
_atom_site_aniso_U_13
_atom_site_aniso_U_12
Ge 0.0573(6) 0.0319(4) 0.0512(5) -0.0026(9) -0.0017(9) 0.0024(5)
Cl1 0.079(2) 0.0416(14) 0.127(4) -0.003(3) -0.006(3) -0.0130(14)
Cl2 0.111(4) 0.081(3) 0.129(5) -0.029(3) 0.056(3) 0.006(3)
Cl3 0.141(4) 0.069(3) 0.080(3) 0.017(2) -0.047(3) -0.013(3)
Cl4 0.132(4) 0.055(2) 0.092(3) 0.011(2) -0.042(3) 0.004(3)
N1 0.105(12) 0.047(7) 0.094(11) -0.006(7) 0.052(9) -0.001(7)
N2 0.069(7) 0.051(6) 0.087(11) -0.010(6) -0.016(6) -0.014(6)
C1 0.19(2) 0.104(14) 0.135(19) -0.001(14) 0.109(18) -0.021(15)
C2 0.126(18) 0.19(2) 0.25(4) -0.01(2) 0.04(2) 0.122(18)
C3 0.23(3) 0.092(14) 0.24(3) -0.107(17) 0.18(3) -0.066(17)
C4 0.124(16) 0.051(9) 0.29(3) -0.084(16) 0.05(2) -0.016(11)
C5 0.066(11) 0.083(12) 0.21(2) -0.001(14) -0.055(13) -0.025(10)
C6 0.23(3) 0.15(2) 0.104(16) 0.034(16) -0.04(2) -0.12(2)

loop_
_atom_type_symbol
_atom_type_description
_atom_type_scat_dispersion_real
_atom_type_scat_dispersion_imag
_atom_type_scat_source
C C 0.0033 0.0016 'International Tables Vol C Tables 4.2.6.8 and 6.1.1.4'
H H 0.0000 0.0000 'International Tables Vol C Tables 4.2.6.8 and 6.1.1.4'
N N 0.0061 0.0033 'International Tables Vol C Tables 4.2.6.8 and 6.1.1.4'
Cl Cl 0.1484 0.1585 'International Tables Vol C Tables 4.2.6.8 and 6.1.1.4'
Ge Ge 0.1547 1.8001 'International Tables Vol C Tables 4.2.6.8 and 6.1.1.4'

loop_
_geom_angle_atom_site_label_1
_geom_angle_atom_site_label_2
_geom_angle_atom_site_label_3
_geom_angle
_geom_angle_site_symmetry_1
_geom_angle_site_symmetry_3
_geom_angle_publ_flag
N1 Ge N2 85.0(5) . . ?
N1 Ge Cl2 175.6(4) . . ?
N2 Ge Cl2 90.7(4) . . ?
N1 Ge Cl1 89.1(4) . . ?
N2 Ge Cl1 174.0(3) . . ?
Cl2 Ge Cl1 95.28(18) . . ?
N1 Ge Cl4 91.0(5) . . ?
N2 Ge Cl4 90.1(3) . . ?
Cl2 Ge Cl4 89.3(2) . . ?
Cl1 Ge Cl4 89.56(18) . . ?
N1 Ge Cl3 90.9(5) . . ?
N2 Ge Cl3 90.6(3) . . ?
Cl2 Ge Cl3 88.8(2) . . ?
Cl1 Ge Cl3 90.0(2) . . ?
Cl4 Ge Cl3 178.0(2) . . ?
C1 N1 C2 107.4(17) . . ?
C1 N1 C3 108.8(17) . . ?
C2 N1 C3 107.5(17) . . ?
C1 N1 Ge 116.8(12) . . ?
C2 N1 Ge 113.5(13) . . ?
C3 N1 Ge 102.3(10) . . ?
C4 N2 C5 107.2(16) . . ?
C4 N2 C6 104.7(17) . . ?
C5 N2 C6 109.0(15) . . ?
C4 N2 Ge 105.1(10) . . ?
C5 N2 Ge 115.7(10) . . ?
C6 N2 Ge 114.3(10) . . ?
C4 C3 N1 124.2(16) . . ?
C3 C4 N2 123.4(15) . . ?

loop_
_geom_bond_atom_site_label_1
_geom_bond_atom_site_label_2
_geom_bond_distance
_geom_bond_site_symmetry_2
_geom_bond_publ_flag
Ge N1 2.148(12) . ?
Ge N2 2.156(10) . ?
Ge Cl2 2.236(4) . ?
Ge Cl1 2.247(3) . ?
Ge Cl4 2.248(4) . ?
Ge Cl3 2.253(5) . ?
N1 C1 1.41(2) . ?
N1 C2 1.45(3) . ?
N1 C3 1.52(2) . ?
N2 C4 1.44(2) . ?
N2 C5 1.453(18) . ?
N2 C6 1.47(2) . ?
C3 C4 1.26(2) . ?
